data_4000942
loop_
_publ_author_name
'Yang, Bing-Ping'
'Hu, Chun-Li'
'Xu, Xiang'
'Sun, Chuan-Fu'
'Zhang, Jian-Han'
'Mao, Jiang-Gao'

_publ_section_title
;
 NaVO2(IO3)2(H2O): A Unique Layered Material Produces A Very Strong SHG
 Response
;
_journal_issue 4
_journal_name_full 'Chemistry of Materials'
_journal_page_first 1545
_journal_paper_doi 10.1021/cm902902j
_journal_volume 22
_journal_year 2010
_chemical_formula_sum 'H2 I2 Na O9 V'
_chemical_formula_weight 473.75
_chemical_name_systematic
; 
 ? 
;
_space_group_IT_number 4
_symmetry_cell_setting monoclinic
_symmetry_space_group_name_Hall 'P 2yb'
_symmetry_space_group_name_H-M 'P 1 21 1'
_atom_sites_solution_hydrogens geom
_atom_sites_solution_primary direct
_atom_sites_solution_secondary difmap
_audit_creation_method SHELXL-97
_cell_angle_alpha 90.00
_cell_angle_beta 111.298(8)
_cell_angle_gamma 90.00
_cell_formula_units_Z 2
_cell_length_a 9.1139(13)
_cell_length_b 5.2146(5)
_cell_length_c 9.2164(14)
_cell_measurement_temperature 293(2)
_cell_volume 408.10(10)
_computing_structure_refinement 'SHELXL-97 (Sheldrick, 1997)'
_computing_structure_solution 'SHELXS-97 (Sheldrick, 1990)'
_diffrn_ambient_temperature 293(2)
_diffrn_measured_fraction_theta_full 0.987
_diffrn_measured_fraction_theta_max 0.987
_diffrn_measurement_device_type 'SCXmini CCD diffractometer'
_diffrn_measurement_method 'narrow frame method'
_diffrn_radiation_monochromator graphite
_diffrn_radiation_source 'fine-focus sealed tube'
_diffrn_radiation_type MoK\a
_diffrn_radiation_wavelength 0.71073
_diffrn_reflns_av_R_equivalents 0.0404
_diffrn_reflns_av_sigmaI/netI 0.0478
_diffrn_reflns_limit_h_max 11
_diffrn_reflns_limit_h_min -11
_diffrn_reflns_limit_k_max 6
_diffrn_reflns_limit_k_min -6
_diffrn_reflns_limit_l_max 11
_diffrn_reflns_limit_l_min -11
_diffrn_reflns_number 3091
_diffrn_reflns_theta_full 27.48
_diffrn_reflns_theta_max 27.48
_diffrn_reflns_theta_min 2.37
_diffrn_standards_decay_% <1.0%
_exptl_absorpt_coefficient_mu 8.856
_exptl_absorpt_correction_T_max 1.00
_exptl_absorpt_correction_T_min 0.574
_exptl_absorpt_correction_type multi-scan
_exptl_crystal_colour 'light yellow'
_exptl_crystal_density_diffrn 3.855
_exptl_crystal_density_method 'not measured'
_exptl_crystal_description needle
_exptl_crystal_F_000 428
_exptl_crystal_size_max 0.10
_exptl_crystal_size_mid 0.04
_exptl_crystal_size_min 0.04
_refine_diff_density_max 0.856
_refine_diff_density_min -1.378
_refine_diff_density_rms 0.196
_refine_ls_abs_structure_details 'Flack H D (1983), Acta Cryst. A39, 876-881'
_refine_ls_abs_structure_Flack 0.02(4)
_refine_ls_extinction_coef 0.0033(8)
_refine_ls_extinction_expression Fc^*^=kFc[1+0.001xFc^2^\l^3^/sin(2\q)]^-1/4^
_refine_ls_extinction_method SHELXL
_refine_ls_goodness_of_fit_ref 1.013
_refine_ls_hydrogen_treatment constr
_refine_ls_matrix_type full
_refine_ls_number_parameters 119
_refine_ls_number_reflns 1716
_refine_ls_number_restraints 1
_refine_ls_restrained_S_all 1.012
_refine_ls_R_factor_all 0.0296
_refine_ls_R_factor_gt 0.0266
_refine_ls_shift/su_max 0.001
_refine_ls_shift/su_mean 0.000
_refine_ls_structure_factor_coef Fsqd
_refine_ls_weighting_details 'calc w=1/[\s^2^(Fo^2^)+(0.0257P)^2^+0.0000P] where P=(Fo^2^+2Fc^2^)/3'
_refine_ls_weighting_scheme calc
_refine_ls_wR_factor_gt 0.0545
_refine_ls_wR_factor_ref 0.0555
_reflns_number_gt 1610
_reflns_number_total 1716
_reflns_threshold_expression >2sigma(I)
_cod_data_source_file cm902902j_si_001.cif
_cod_data_source_block 1
_cod_depositor_comments
;
The following automatic conversions were performed:

'_exptl_absorpt_correction_type' value 'Multi-scan' changed to
'multi-scan' according to
/home/saulius/struct/CIF-dictionaries/cif_core.dic dictionary named
'cif_core.dic' version 2.4.2 from 2011-04-26.

Automatic conversion script
Id: cif_fix_values 1715 2011-07-08 13:25:40Z adriana 
;
_cod_original_cell_volume 408.10(9)
_cod_original_sg_symbol_H-M P2(1)
_cod_database_code 4000942

loop_
_symmetry_equiv_pos_as_xyz
'x, y, z'
'-x, y+1/2, -z'

loop_
_atom_site_label
_atom_site_type_symbol
_atom_site_fract_x
_atom_site_fract_y
_atom_site_fract_z
_atom_site_U_iso_or_equiv
_atom_site_adp_type
_atom_site_occupancy
_atom_site_symmetry_multiplicity
_atom_site_calc_flag
_atom_site_refinement_flags
Na1 Na 1.0404(4) 0.2634(7) 0.8165(4) 0.0240(7) Uani 1 1 d .
V1 V 0.72618(15) 0.2888(2) 0.88415(15) 0.0136(3) Uani 1 1 d .
I1 I 0.37397(5) 0.60261(8) 0.81464(5) 0.01292(13) Uani 1 1 d .
I2 I 0.67494(5) 0.67696(7) 0.56257(5) 0.01267(13) Uani 1 1 d .
O1 O 0.2592(6) 0.5498(10) 0.9395(6) 0.0158(12) Uani 1 1 d .
O2 O 0.5226(6) 0.3603(11) 0.9209(6) 0.0192(12) Uani 1 1 d .
O3 O 0.2546(7) 0.4090(11) 0.6581(6) 0.0213(12) Uani 1 1 d .
O4 O 0.5776(7) 0.4483(12) 0.4153(7) 0.0270(14) Uani 1 1 d .
O5 O 0.8742(6) 0.5592(11) 0.6222(6) 0.0204(12) Uani 1 1 d .
O6 O 0.6122(6) 0.5291(11) 0.7159(7) 0.0199(12) Uani 1 1 d .
O7 O 0.8807(7) 0.4625(11) 0.9700(6) 0.0208(12) Uani 1 1 d .
O8 O 0.7802(6) 0.0736(10) 0.7837(6) 0.0195(11) Uani 1 1 d .
O1W O 1.1111(7) -0.0798(12) 0.6837(7) 0.0236(13) Uani 1 1 d .
H1WA H 1.0423 -0.0943 0.5925 0.035 Uiso 1 1 d R
H1WB H 1.1159 -0.2186 0.7335 0.035 Uiso 1 1 d R

loop_
_atom_site_aniso_label
_atom_site_aniso_U_11
_atom_site_aniso_U_22
_atom_site_aniso_U_33
_atom_site_aniso_U_23
_atom_site_aniso_U_13
_atom_site_aniso_U_12
Na1 0.0202(16) 0.0207(16) 0.0300(18) 0.0035(14) 0.0080(13) -0.0007(14)
V1 0.0145(6) 0.0132(6) 0.0145(6) 0.0002(5) 0.0069(5) 0.0001(5)
I1 0.0144(2) 0.0135(2) 0.0123(2) -0.00047(17) 0.00657(17) 0.00045(17)
I2 0.0137(2) 0.0131(2) 0.0125(2) 0.00020(17) 0.00640(18) -0.00076(17)
O1 0.015(2) 0.015(3) 0.020(3) -0.005(2) 0.010(2) -0.004(2)
O2 0.020(3) 0.023(3) 0.019(3) 0.004(2) 0.012(2) 0.005(2)
O3 0.024(3) 0.024(3) 0.018(3) -0.009(2) 0.011(2) -0.004(2)
O4 0.024(3) 0.032(3) 0.026(3) -0.015(3) 0.010(3) -0.012(3)
O5 0.017(2) 0.021(3) 0.024(3) -0.001(2) 0.008(2) -0.001(2)
O6 0.021(3) 0.020(3) 0.023(3) 0.008(2) 0.012(2) 0.004(2)
O7 0.022(3) 0.022(3) 0.018(3) 0.001(2) 0.008(2) -0.004(2)
O8 0.022(3) 0.016(3) 0.023(3) -0.001(2) 0.010(2) 0.003(2)
O1W 0.030(3) 0.019(3) 0.025(3) 0.005(2) 0.014(3) 0.000(3)

loop_
_atom_type_symbol
_atom_type_description
_atom_type_scat_dispersion_real
_atom_type_scat_dispersion_imag
_atom_type_scat_source
O O 0.0106 0.0060 'International Tables Vol C Tables 4.2.6.8 and 6.1.1.4'
H H 0.0000 0.0000 'International Tables Vol C Tables 4.2.6.8 and 6.1.1.4'
Na Na 0.0362 0.0249 'International Tables Vol C Tables 4.2.6.8 and 6.1.1.4'
V V 0.3005 0.5294 'International Tables Vol C Tables 4.2.6.8 and 6.1.1.4'
I I -0.4742 1.8119 'International Tables Vol C Tables 4.2.6.8 and 6.1.1.4'

loop_
_geom_angle_atom_site_label_1
_geom_angle_atom_site_label_2
_geom_angle_atom_site_label_3
_geom_angle
_geom_angle_site_symmetry_1
_geom_angle_site_symmetry_3
O1W Na1 O7 82.8(2) . 2_747
O1W Na1 O1 111.9(2) . 1_655
O7 Na1 O1 93.9(2) 2_747 1_655
O1W Na1 O5 108.1(2) . .
O7 Na1 O5 159.2(2) 2_747 .
O1 Na1 O5 98.1(2) 1_655 .
O1W Na1 O8 93.6(2) . .
O7 Na1 O8 80.2(2) 2_747 .
O1 Na1 O8 153.0(2) 1_655 .
O5 Na1 O8 81.4(2) . .
O1W Na1 O7 153.2(2) . .
O7 Na1 O7 82.84(16) 2_747 .
O1 Na1 O7 91.6(2) 1_655 .
O5 Na1 O7 79.9(2) . .
O8 Na1 O7 61.63(19) . .
O1W Na1 O3 65.5(2) . 1_655
O7 Na1 O3 121.3(2) 2_747 1_655
O1 Na1 O3 59.23(17) 1_655 1_655
O5 Na1 O3 79.5(2) . 1_655
O8 Na1 O3 145.2(2) . 1_655
O7 Na1 O3 141.0(2) . 1_655
O1W Na1 V1 124.63(19) . .
O7 Na1 V1 83.63(17) 2_747 .
O1 Na1 V1 122.41(17) 1_655 .
O5 Na1 V1 75.58(15) . .
O8 Na1 V1 31.13(13) . .
O7 Na1 V1 30.86(13) . .
O3 Na1 V1 155.03(18) 1_655 .
O1W Na1 I1 88.83(17) . 1_655
O7 Na1 I1 109.16(17) 2_747 1_655
O1 Na1 I1 29.08(12) 1_655 1_655
O5 Na1 I1 89.19(16) . 1_655
O8 Na1 I1 170.62(19) . 1_655
O7 Na1 I1 117.34(17) . 1_655
O3 Na1 I1 30.15(11) 1_655 1_655
V1 Na1 I1 145.98(12) . 1_655
O7 V1 O8 105.8(3) . .
O7 V1 O6 98.4(3) . .
O8 V1 O6 99.9(3) . .
O7 V1 O1 99.3(3) . 2_647
O8 V1 O1 95.0(2) . 2_647
O6 V1 O1 152.9(2) . 2_647
O7 V1 O2 120.0(3) . .
O8 V1 O2 134.2(3) . .
O6 V1 O2 76.3(2) . .
O1 V1 O2 77.1(2) 2_647 .
O7 V1 Na1 55.1(2) . .
O8 V1 Na1 51.5(2) . .
O6 V1 Na1 97.39(17) . .
O1 V1 Na1 109.62(16) 2_647 .
O2 V1 Na1 171.73(18) . .
O3 I1 O1 96.0(2) . .
O3 I1 O2 99.0(3) . .
O1 I1 O2 92.3(2) . .
O3 I1 Na1 56.13(19) . 1_455
O1 I1 Na1 39.84(17) . 1_455
O2 I1 Na1 96.99(18) . 1_455
O4 I2 O5 99.9(3) . .
O4 I2 O6 95.5(3) . .
O5 I2 O6 100.3(2) . .
I1 O1 V1 121.8(3) . 2_657
I1 O1 Na1 111.1(2) . 1_455
V1 O1 Na1 124.2(2) 2_657 1_455
I1 O2 V1 124.9(3) . .
I1 O3 Na1 93.7(2) . 1_455
I2 O5 Na1 136.9(3) . .
I2 O6 V1 129.6(3) . .
V1 O7 Na1 135.3(3) . 2_757
V1 O7 Na1 94.1(3) . .
Na1 O7 Na1 130.3(2) 2_757 .
V1 O8 Na1 97.3(3) . .

loop_
_geom_bond_atom_site_label_1
_geom_bond_atom_site_label_2
_geom_bond_distance
_geom_bond_site_symmetry_2
Na1 O1W 2.385(7) .
Na1 O7 2.414(7) 2_747
Na1 O1 2.419(6) 1_655
Na1 O5 2.431(7) .
Na1 O8 2.485(6) .
Na1 O7 2.587(7) .
Na1 O3 2.931(7) 1_655
Na1 V1 3.147(4) .
Na1 I1 3.523(3) 1_655
V1 O7 1.618(6) .
V1 O8 1.640(5) .
V1 O6 1.970(6) .
V1 O1 2.014(5) 2_647
V1 O2 2.038(5) .
I1 O3 1.773(6) .
I1 O1 1.835(5) .
I1 O2 1.851(5) .
I1 Na1 3.523(3) 1_455
I2 O4 1.782(6) .
I2 O5 1.803(5) .
I2 O6 1.873(5) .
O1 V1 2.014(5) 2_657
O1 Na1 2.419(6) 1_455
O3 Na1 2.931(7) 1_455
O7 Na1 2.414(7) 2_757
